data_7201650
loop_
_publ_author_name
'Wood, Peter A.'
'Forgan, Ross S.'
'Lennie, Alistair R.'
'Parsons, Simon'
'Pidcock, Elna'
'Tasker, Peter A.'
'Warren, John E.'

_publ_section_title
;
 The effect of pressure and substituents on the size of
 pseudo-macrocyclic cavities in salicylaldoxime ligands
;
_journal_issue 2
_journal_name_full CrystEngComm
_journal_page_first 239
_journal_paper_doi 10.1039/b712397c
_journal_volume 10
_journal_year 2008
_chemical_formula_moiety 'C8 H9 N1 O2'
_chemical_formula_sum 'C8 H9 N O2'
_chemical_formula_weight 151.16
_chemical_name_common 3-Methylsalicylaldoxime
_chemical_name_systematic 3-Methylsalicylaldoxime
_space_group_IT_number 14
_symmetry_cell_setting monoclinic
_symmetry_space_group_name_Hall '-P 2ybc'
_symmetry_space_group_name_H-M 'P 1 21/c 1'
_atom_sites_solution_hydrogens geom
_atom_sites_solution_primary direct
_audit_creation_date 05-11-28
_audit_creation_method CRYSTALS_ver_12.82
_cell_angle_alpha 90
_cell_angle_beta 92.27(4)
_cell_angle_gamma 90
_cell_formula_units_Z 4
_cell_length_a 12.766(7)
_cell_length_b 3.4872(9)
_cell_length_c 13.382(3)
_cell_measurement_reflns_used 845
_cell_measurement_temperature 298
_cell_measurement_theta_max 24
_cell_measurement_theta_min 4
_cell_volume 595.3(4)
_computing_cell_refinement 'SAINT (Siemens ,1995)'
_computing_data_collection 'SMART (Siemens, 1993)'
_computing_data_reduction 'SAINT (Siemens ,1995)'
_computing_molecular_graphics 'CAMERON (Watkin et al., 1996)'
_computing_publication_material 'CRYSTALS (Betteridge et al., 2003)'
_computing_structure_refinement 'CRYSTALS (Betteridge et al., 2003)'
_computing_structure_solution 'Model taken from ambient pressure structure'
_diffrn_ambient_pressure 4900000
_diffrn_ambient_temperature 298
_diffrn_measured_fraction_theta_full 0.435
_diffrn_measured_fraction_theta_max 0.362
_diffrn_measurement_device_type 'Bruker-Nonius ApexII CCD'
_diffrn_measurement_method \w
_diffrn_radiation_monochromator graphite
_diffrn_radiation_type Synchrotron
_diffrn_radiation_wavelength 0.45770
_diffrn_reflns_av_R_equivalents 0.222
_diffrn_reflns_limit_h_max 6
_diffrn_reflns_limit_h_min -7
_diffrn_reflns_limit_k_max 6
_diffrn_reflns_limit_k_min -6
_diffrn_reflns_limit_l_max 24
_diffrn_reflns_limit_l_min -24
_diffrn_reflns_number 8106
_diffrn_reflns_theta_full 18.502
_diffrn_reflns_theta_max 24.669
_diffrn_reflns_theta_min 3.889
_diffrn_standards_number 0
_exptl_absorpt_coefficient_mu 0.122
_exptl_absorpt_correction_T_max 0.98
_exptl_absorpt_correction_T_min 0.35
_exptl_absorpt_correction_type multi-scan
_exptl_absorpt_process_details 'SADABS version 2004/1'
_exptl_crystal_colour yellow
_exptl_crystal_density_diffrn 1.687
_exptl_crystal_description block
_exptl_crystal_F_000 320
_exptl_crystal_recrystallization_method 'Recrystallisation by evaporation of hexane solution'
_exptl_crystal_size_max 0.22
_exptl_crystal_size_mid 0.18
_exptl_crystal_size_min 0.14
_refine_diff_density_max 0.44
_refine_diff_density_min -0.38
_refine_ls_extinction_coef 3387.332
_refine_ls_extinction_method 'Larson (1970), Equation 22'
_refine_ls_goodness_of_fit_ref 0.9284
_refine_ls_hydrogen_treatment mixed
_refine_ls_matrix_type full
_refine_ls_number_parameters 107
_refine_ls_number_reflns 1371
_refine_ls_number_restraints 2
_refine_ls_R_factor_all 0.1606
_refine_ls_R_factor_gt 0.0987
_refine_ls_shift/su_max 0.000147
_refine_ls_structure_factor_coef Fsqd
_refine_ls_weighting_details
;
Method= Modified Sheldrick
w=1/[\s^2^(F^2^) + ( 0.20P)^2^ + 0.00P]
,where P=(max(Fo^2^,0) + 2Fc^2^)/3
;
_refine_ls_weighting_scheme calc
_refine_ls_wR_factor_all 0.3178
_refine_ls_wR_factor_gt 0.2423
_refine_ls_wR_factor_ref 0.3178
_reflns_limit_h_max 7
_reflns_limit_h_min -7
_reflns_limit_k_max 6
_reflns_limit_k_min 0
_reflns_limit_l_max 24
_reflns_limit_l_min 0
_reflns_number_gt 673
_reflns_number_total 1373
_reflns_threshold_expression I>2.0\s(I)
_oxford_diffrn_Wilson_B_factor 0.00
_oxford_diffrn_Wilson_scale 0.00
_oxford_refine_ls_scale 6.7(8)
_cod_data_source_file B712397C.txt
_cod_data_source_block Me49kbar
_cod_depositor_comments
;
The following automatic conversions were performed:
'_symmetry_cell_setting' value 'Monoclinic' changed to 'monoclinic'
according to '/home/saulius/struct/CIF-dictionaries/cif_core.dic'
dictionary named 'cif_core.dic' version 2.4.1 from 2010-06-29.

Automatic conversion script
Id: cif_fix_enum 1527 2010-12-29 10:47:43Z saulius 
;
_cod_original_cell_volume 595.2(4)
_cod_original_sg_symbol_H-M 'P 21/c'
_cod_original_formula_sum 'C8 H9 N1 O2'
_cod_database_code 7201650

loop_
_symmetry_equiv_pos_as_xyz
x,y,z
-x,-y,-z
-x,y+1/2,-z+1/2
x,-y+1/2,z+1/2

loop_
_atom_site_label
_atom_site_type_symbol
_atom_site_fract_x
_atom_site_fract_y
_atom_site_fract_z
_atom_site_U_iso_or_equiv
_atom_site_occupancy
_atom_site_adp_type
_atom_site_refinement_flags_posn
_atom_site_refinement_flags_adp
_atom_site_refinement_flags_occupancy
_atom_site_disorder_assembly
_atom_site_disorder_group
_atom_site_attached_hydrogens
O1 O 0.5711(6) 0.0251(7) 0.63670(17) 0.0384 1.0000 Uani D . . . . .
N2 N 0.4762(6) 0.1934(7) 0.60918(17) 0.0337 1.0000 Uani . . . . . .
C3 C 0.4059(7) 0.1409(8) 0.67428(19) 0.0326 1.0000 Uani . . . . . .
C4 C 0.3052(6) 0.2965(7) 0.65893(18) 0.0304 1.0000 Uani . . . . . .
C5 C 0.2676(7) 0.4718(7) 0.56807(18) 0.0284 1.0000 Uani . . . . . .
O5 O 0.3368(5) 0.5061(6) 0.49144(15) 0.0332 1.0000 Uani D . . . . .
C6 C 0.1699(7) 0.6080(7) 0.55218(18) 0.0268 1.0000 Uani . . . . . .
C61 C 0.1385(6) 0.7853(8) 0.45315(18) 0.0274 1.0000 Uani . . . . . .
C7 C 0.0979(7) 0.5726(8) 0.6285(2) 0.0301 1.0000 Uani . . . . . .
C8 C 0.1305(7) 0.4058(9) 0.7203(2) 0.0349 1.0000 Uani . . . . . .
C9 C 0.2297(7) 0.2699(8) 0.73442(19) 0.0303 1.0000 Uani . . . . . .
H3 H 0.4233 -0.0021 0.7343 0.0337 1.0000 Uiso R . . . . .
H611 H 0.0685 0.8898 0.4554 0.0355 1.0000 Uiso R . . . . .
H612 H 0.1857 0.9884 0.4390 0.0362 1.0000 Uiso R . . . . .
H613 H 0.1408 0.5885 0.4018 0.0357 1.0000 Uiso R . . . . .
H7 H 0.0287 0.6625 0.6183 0.0346 1.0000 Uiso R . . . . .
H8 H 0.0842 0.3874 0.7719 0.0401 1.0000 Uiso R . . . . .
H9 H 0.2505 0.1573 0.7970 0.0342 1.0000 Uiso R . . . . .
H5 H 0.397(4) 0.410(14) 0.510(4) 0.0392 1.0000 Uiso D . . . . .
H1 H 0.619(5) 0.115(12) 0.597(3) 0.0326 1.0000 Uiso D . . . . .

loop_
_atom_site_aniso_label
_atom_site_aniso_U_11
_atom_site_aniso_U_22
_atom_site_aniso_U_33
_atom_site_aniso_U_23
_atom_site_aniso_U_13
_atom_site_aniso_U_12
O1 0.051(11) 0.0358(12) 0.0288(10) 0.0054(8) 0.0046(19) 0.0072(18)
N2 0.052(11) 0.0276(10) 0.0223(9) -0.0002(7) 0.0071(18) 0.0059(19)
C3 0.056(12) 0.0235(11) 0.0191(9) -0.0001(7) 0.0058(18) -0.001(2)
C4 0.052(11) 0.0218(10) 0.0180(9) -0.0005(7) 0.0043(17) 0.0003(19)
C5 0.046(11) 0.0208(10) 0.0181(9) -0.0016(7) 0.0034(17) -0.0001(19)
O5 0.044(11) 0.0353(12) 0.0214(9) 0.0045(7) 0.0114(16) 0.0064(17)
C6 0.041(11) 0.0206(10) 0.0193(9) 0.0004(7) 0.0070(17) -0.0006(19)
C61 0.035(11) 0.0257(11) 0.0215(10) 0.0000(8) 0.0048(17) 0.0043(19)
C7 0.038(13) 0.0282(12) 0.0246(11) -0.0031(8) 0.014(2) -0.001(2)
C8 0.055(13) 0.0306(13) 0.0197(10) -0.0012(9) 0.0121(19) -0.007(2)
C9 0.046(12) 0.0258(11) 0.0189(10) 0.0009(8) 0.0047(18) 0.007(2)

loop_
_atom_type_symbol
_atom_type_scat_dispersion_real
_atom_type_scat_dispersion_imag
_atom_type_scat_Cromer_Mann_a1
_atom_type_scat_Cromer_Mann_b1
_atom_type_scat_Cromer_Mann_a2
_atom_type_scat_Cromer_Mann_b2
_atom_type_scat_Cromer_Mann_a3
_atom_type_scat_Cromer_Mann_b3
_atom_type_scat_Cromer_Mann_a4
_atom_type_scat_Cromer_Mann_b4
_atom_type_scat_Cromer_Mann_c
_atom_type_scat_source
C 0.0000 0.0000 2.3100 20.8439 1.0200 10.2075 1.5886 0.5687 0.8650 51.6512 0.2156 'International Tables Vol C 4.2.6.8 and 6.1.1.4'
H 0.0000 0.0000 0.4930 10.5109 0.3229 26.1257 0.1402 3.1424 0.0408 57.7998 0.0030 'International Tables Vol C 4.2.6.8 and 6.1.1.4'
N 0.0010 0.0010 12.2126 0.0057 3.1322 9.8933 2.0125 28.9975 1.1663 0.5826 -11.5290 'International Tables Vol C 4.2.6.8 and 6.1.1.4'
O 0.0030 0.0020 3.0485 13.2771 2.2868 5.7011 1.5463 0.3239 0.8670 32.9089 0.2508 'International Tables Vol C 4.2.6.8 and 6.1.1.4'

loop_
_geom_angle_atom_site_label_1
_geom_angle_site_symmetry_1
_geom_angle_atom_site_label_2
_geom_angle_site_symmetry_2
_geom_angle_atom_site_label_3
_geom_angle_site_symmetry_3
_geom_angle
_geom_angle_publ_flag
N2 . O1 . H1 . 108(4) no
O1 . N2 . C3 . 112.7(3) yes
N2 . C3 . C4 . 120.3(3) yes
N2 . C3 . H3 . 119.5 no
C4 . C3 . H3 . 120.1 no
C3 . C4 . C5 . 124.5(5) yes
C3 . C4 . C9 . 120.8(4) yes
C5 . C4 . C9 . 114.6(7) yes
C4 . C5 . O5 . 117.7(7) yes
C4 . C5 . C6 . 124.5(6) yes
O5 . C5 . C6 . 117.9(3) yes
C5 . O5 . H5 . 110(3) no
C5 . C6 . C61 . 120.0(5) yes
C5 . C6 . C7 . 118.9(4) yes
C61 . C6 . C7 . 121.1(6) yes
C6 . C61 . H611 . 110.1 no
C6 . C61 . H612 . 109.4 no
H611 . C61 . H612 . 108.6 no
C6 . C61 . H613 . 108.6 no
H611 . C61 . H613 . 110.0 no
H612 . C61 . H613 . 110.3 no
C6 . C7 . C8 . 119.4(7) yes
C6 . C7 . H7 . 120.1 no
C8 . C7 . H7 . 120.5 no
C7 . C8 . C9 . 120.5(6) yes
C7 . C8 . H8 . 120.2 no
C9 . C8 . H8 . 119.3 no
C4 . C9 . C8 . 122.1(4) yes
C4 . C9 . H9 . 118.5 no
C8 . C9 . H9 . 119.4 no

loop_
_geom_bond_atom_site_label_1
_geom_bond_site_symmetry_1
_geom_bond_atom_site_label_2
_geom_bond_site_symmetry_2
_geom_bond_distance
_geom_bond_publ_flag
O1 . N2 . 1.383(10) yes
O1 . H1 . 0.88(4) no
N2 . C3 . 1.289(8) yes
C3 . C4 . 1.402(12) yes
C3 . H3 . 0.964 no
C4 . C5 . 1.427(6) yes
C4 . C9 . 1.427(8) yes
C5 . O5 . 1.385(7) yes
C5 . C6 . 1.343(12) yes
O5 . H5 . 0.87(5) no
C6 . C61 . 1.503(5) yes
C6 . C7 . 1.407(7) yes
C61 . H611 . 0.967 no
C61 . H612 . 0.954 no
C61 . H613 . 0.973 no
C7 . C8 . 1.407(6) yes
C7 . H7 . 0.942 no
C8 . C9 . 1.359(12) yes
C8 . H8 . 0.927 no
C9 . H9 . 0.953 no

loop_
_cod_related_entry_id
_cod_related_entry_database
_cod_related_entry_code
1 ChemSpider 13440483
